data_2240779
loop_
_publ_author_name
'Knauer, Lena'
'Barth, Eva R.'
'Golz, Christopher'
'Strohmann, Carsten'

_publ_section_title
;
 Crystal structure of 4-(trimethylgermyl)benzoic acid
;
_journal_coeditor_code WM5155
_journal_issue 6
_journal_name_full 'Acta Crystallographica Section E'
_journal_page_first 687
_journal_page_last 689
_journal_paper_doi 10.1107/S2056989015009160
_journal_volume 71
_journal_year 2015
_chemical_formula_iupac '[Ge (C H3)3 (C7 H5 O2)]'
_chemical_formula_moiety 'C10 H14 Ge O2'
_chemical_formula_sum 'C10 H14 Ge O2'
_chemical_formula_weight 238.80
_chemical_name_systematic
;
4-(Trimethylgermyl)benzoic acid
;
_space_group_crystal_system triclinic
_space_group_IT_number 2
_space_group_name_Hall '-P 1'
_space_group_name_H-M_alt 'P -1'
_symmetry_space_group_name_Hall '-P 1'
_symmetry_space_group_name_H-M 'P -1'
_atom_sites_solution_hydrogens mixed
_atom_sites_solution_primary direct
_audit_creation_method
;
OLEX2 (Dolomanov <i>et al.</i>, 2009)
;
_cell_angle_alpha 96.348(4)
_cell_angle_beta 92.846(4)
_cell_angle_gamma 93.246(4)
_cell_formula_units_Z 4
_cell_length_a 6.3560(4)
_cell_length_b 12.3927(6)
_cell_length_c 14.2084(7)
_cell_measurement_reflns_used 4611
_cell_measurement_temperature 173(2)
_cell_measurement_theta_max 28.3580
_cell_measurement_theta_min 2.9000
_cell_volume 1108.76(10)
_computing_cell_refinement
;
CrysAlis PRO (Agilent, 2014)
;
_computing_data_collection
;
CrysAlis PRO (Agilent, 2014)
;
_computing_data_reduction
;
CrysAlis PRO (Agilent, 2014)
;
_computing_publication_material
;
OLEX2 (Dolomanov <i>et al.</i>,  2009)
;
_computing_structure_refinement
;
SHELXL2014 (Sheldrick, 2015)
;
_computing_structure_solution
;
SHELXS97 (Sheldrick, 2008)
;
_diffrn_ambient_temperature 173.15
_diffrn_detector_area_resol_mean 16.0560
_diffrn_measured_fraction_theta_full 0.999
_diffrn_measured_fraction_theta_max 0.990
_diffrn_measurement_device 'four-circle diffractometer'
_diffrn_measurement_device_type 'Agilent Xcalibur Sapphire3'
_diffrn_measurement_method '\w scans'
_diffrn_radiation_monochromator graphite
_diffrn_radiation_type MoK\a
_diffrn_radiation_wavelength 0.71073
_diffrn_reflns_av_R_equivalents 0.0441
_diffrn_reflns_limit_h_max 8
_diffrn_reflns_limit_h_min -8
_diffrn_reflns_limit_k_max 15
_diffrn_reflns_limit_k_min -15
_diffrn_reflns_limit_l_max 18
_diffrn_reflns_limit_l_min -18
_diffrn_reflns_number 15667
_diffrn_reflns_theta_full 26.000
_diffrn_reflns_theta_max 26.997
_diffrn_reflns_theta_min 2.319
_exptl_absorpt_coefficient_mu 2.731
_exptl_absorpt_correction_T_max 1.00000
_exptl_absorpt_correction_T_min 0.79410
_exptl_absorpt_correction_type multi-scan
_exptl_absorpt_process_details
;
(<i>CrysAlis PRO</i>; Agilent, 2014)
;
_exptl_crystal_colour 'clear colourless'
_exptl_crystal_density_diffrn 1.431
_exptl_crystal_description plate
_exptl_crystal_F_000 488
_exptl_crystal_size_max 0.083
_exptl_crystal_size_mid 0.075
_exptl_crystal_size_min 0.020
_refine_diff_density_max 0.540
_refine_diff_density_min -0.312
_refine_ls_extinction_method none
_refine_ls_goodness_of_fit_ref 1.015
_refine_ls_hydrogen_treatment mixed
_refine_ls_matrix_type full
_refine_ls_number_parameters 249
_refine_ls_number_reflns 4781
_refine_ls_number_restraints 0
_refine_ls_restrained_S_all 1.015
_refine_ls_R_factor_all 0.0659
_refine_ls_R_factor_gt 0.0363
_refine_ls_shift/su_max 0.000
_refine_ls_shift/su_mean 0.000
_refine_ls_structure_factor_coef Fsqd
_refine_ls_weighting_details 'w=1/[\s^2^(Fo^2^)+(0.0332P)^2^] where P=(Fo^2^+2Fc^2^)/3'
_refine_ls_weighting_scheme calc
_refine_ls_wR_factor_gt 0.0724
_refine_ls_wR_factor_ref 0.0834
_reflns_number_gt 3261
_reflns_number_total 4781
_reflns_threshold_expression I>2\s(I)
_cod_data_source_file wm5155sup1.cif
_cod_data_source_block I
_cod_database_code 2240779
_shelx_space_group_comment
;
The symmetry employed for this shelxl refinement is uniquely defined
by the following loop, which should always be used as a source of
symmetry information in preference to the above space-group names.
They are only intended as comments.
;

loop_
_space_group_symop_operation_xyz
'x, y, z'
'-x, -y, -z'

loop_
_atom_site_type_symbol
_atom_site_label
_atom_site_fract_x
_atom_site_fract_y
_atom_site_fract_z
_atom_site_U_iso_or_equiv
_atom_site_adp_type
_atom_site_calc_flag
_atom_site_occupancy
Ge Ge1 0.34904(5) 0.43946(2) 0.19617(2) 0.02258(10) Uani d 1
O O1 0.1858(3) 0.90478(18) -0.01761(15) 0.0386(6) Uani d 1
O O2 -0.0693(4) 0.9178(2) 0.08546(16) 0.0369(6) Uani d 1
H H2 -0.124(7) 0.976(4) 0.060(3) 0.13(2) Uiso d 1
C C1 0.0846(5) 0.8712(3) 0.0511(2) 0.0268(7) Uani d 1
C C2 0.1569(5) 0.7738(2) 0.0910(2) 0.0237(7) Uani d 1
C C3 0.3337(5) 0.7244(3) 0.0588(2) 0.0309(8) Uani d 1
H H3 0.4140 0.7559 0.0131 0.037 Uiso calc 1
C C4 0.3942(5) 0.6307(3) 0.0920(2) 0.0306(8) Uani d 1
H H4 0.5164 0.5985 0.0688 0.037 Uiso calc 1
C C5 0.2814(4) 0.5813(2) 0.1589(2) 0.0230(7) Uani d 1
C C6 0.1072(4) 0.6339(2) 0.1931(2) 0.0259(7) Uani d 1
H H6 0.0291 0.6039 0.2404 0.031 Uiso calc 1
C C7 0.0460(5) 0.7283(2) 0.1598(2) 0.0262(7) Uani d 1
H H7 -0.0732 0.7624 0.1843 0.031 Uiso calc 1
C C8 0.2619(5) 0.4263(3) 0.3237(2) 0.0355(8) Uani d 1
H H8A 0.3064 0.3576 0.3438 0.053 Uiso calc 1
H H8B 0.1079 0.4275 0.3244 0.053 Uiso calc 1
H H8C 0.3273 0.4872 0.3672 0.053 Uiso calc 1
C C9 0.1964(5) 0.3288(3) 0.1066(2) 0.0324(8) Uani d 1
H H9A 0.2346 0.3388 0.0421 0.049 Uiso calc 1
H H9B 0.0442 0.3351 0.1115 0.049 Uiso calc 1
H H9C 0.2334 0.2565 0.1213 0.049 Uiso calc 1
C C10 0.6506(4) 0.4247(3) 0.1914(2) 0.0361(8) Uani d 1
H H10A 0.7241 0.4701 0.2453 0.054 Uiso calc 1
H H10B 0.6991 0.4480 0.1320 0.054 Uiso calc 1
H H10C 0.6808 0.3484 0.1945 0.054 Uiso calc 1
Ge Ge2 0.64145(5) 1.05828(3) 0.30054(2) 0.02464(10) Uani d 1
O O3 0.7978(3) 0.54301(17) 0.43295(15) 0.0338(5) Uani d 1
O O4 1.0933(4) 0.6355(2) 0.49737(16) 0.0376(6) Uani d 1
H H4A 1.133(7) 0.573(4) 0.522(3) 0.116(19) Uiso d 1
C C11 0.9143(5) 0.6285(3) 0.4488(2) 0.0267(7) Uani d 1
C C12 0.8508(5) 0.7298(3) 0.4112(2) 0.0250(7) Uani d 1
C C13 0.6552(5) 0.7320(2) 0.3641(2) 0.0276(7) Uani d 1
H H13 0.5620 0.6686 0.3551 0.033 Uiso calc 1
C C14 0.5962(5) 0.8266(2) 0.3304(2) 0.0275(7) Uani d 1
H H14 0.4618 0.8271 0.2981 0.033 Uiso calc 1
C C15 0.7279(5) 0.9214(2) 0.3421(2) 0.0244(7) Uani d 1
C C16 0.9254(5) 0.9163(3) 0.3887(2) 0.0306(8) Uani d 1
H H16 1.0205 0.9790 0.3968 0.037 Uiso calc 1
C C17 0.9849(5) 0.8226(2) 0.4229(2) 0.0278(7) Uani d 1
H H17 1.1195 0.8215 0.4549 0.033 Uiso calc 1
C C18 0.4858(5) 1.1327(3) 0.4005(2) 0.0401(9) Uani d 1
H H18A 0.3884 1.0801 0.4254 0.060 Uiso calc 1
H H18B 0.4055 1.1890 0.3746 0.060 Uiso calc 1
H H18C 0.5851 1.1665 0.4517 0.060 Uiso calc 1
C C19 0.8925(5) 1.1465(3) 0.2791(2) 0.0383(9) Uani d 1
H H19A 0.9715 1.1690 0.3398 0.057 Uiso calc 1
H H19B 0.8517 1.2110 0.2503 0.057 Uiso calc 1
H H19C 0.9813 1.1039 0.2365 0.057 Uiso calc 1
C C20 0.4583(5) 1.0264(3) 0.1866(2) 0.0404(9) Uani d 1
H H20A 0.5249 0.9760 0.1408 0.061 Uiso calc 1
H H20B 0.4346 1.0940 0.1588 0.061 Uiso calc 1
H H20C 0.3229 0.9932 0.2024 0.061 Uiso calc 1

loop_
_atom_site_aniso_label
_atom_site_aniso_U_11
_atom_site_aniso_U_22
_atom_site_aniso_U_33
_atom_site_aniso_U_12
_atom_site_aniso_U_13
_atom_site_aniso_U_23
Ge1 0.02235(19) 0.02012(19) 0.02573(19) 0.00270(14) 0.00329(14) 0.00304(14)
O1 0.0510(15) 0.0342(14) 0.0335(13) 0.0061(12) 0.0093(12) 0.0124(11)
O2 0.0398(14) 0.0324(14) 0.0416(14) 0.0141(12) 0.0061(12) 0.0108(12)
C1 0.0287(18) 0.0262(19) 0.0240(17) -0.0001(14) -0.0020(14) -0.0015(14)
C2 0.0280(17) 0.0190(16) 0.0232(16) -0.0010(13) -0.0015(13) 0.0000(13)
C3 0.0338(18) 0.033(2) 0.0291(18) 0.0054(15) 0.0141(15) 0.0104(15)
C4 0.0319(18) 0.0303(19) 0.0329(18) 0.0105(15) 0.0142(15) 0.0078(15)
C5 0.0235(16) 0.0242(17) 0.0206(16) -0.0005(13) 0.0003(13) 0.0012(13)
C6 0.0297(17) 0.0253(18) 0.0240(16) 0.0025(14) 0.0102(14) 0.0048(14)
C7 0.0258(16) 0.0241(17) 0.0298(17) 0.0061(13) 0.0058(14) 0.0042(14)
C8 0.045(2) 0.0308(19) 0.0326(19) 0.0042(16) 0.0076(16) 0.0084(15)
C9 0.0279(18) 0.0293(19) 0.0386(19) -0.0012(14) 0.0035(15) -0.0016(15)
C10 0.0236(17) 0.039(2) 0.046(2) 0.0056(15) 0.0030(15) 0.0063(17)
Ge2 0.02168(19) 0.0210(2) 0.0313(2) 0.00206(14) -0.00119(14) 0.00386(15)
O3 0.0441(14) 0.0212(12) 0.0352(13) 0.0003(11) -0.0028(11) 0.0024(10)
O4 0.0411(15) 0.0338(15) 0.0379(14) 0.0072(12) -0.0082(11) 0.0060(12)
C11 0.0357(19) 0.0264(19) 0.0187(16) 0.0078(15) 0.0043(14) 0.0010(14)
C12 0.0315(18) 0.0261(18) 0.0173(15) 0.0040(14) 0.0043(13) -0.0011(13)
C13 0.0284(17) 0.0234(17) 0.0302(18) -0.0018(14) 0.0000(14) 0.0020(14)
C14 0.0237(17) 0.0269(18) 0.0320(18) 0.0025(14) -0.0028(14) 0.0052(14)
C15 0.0257(17) 0.0225(17) 0.0250(17) 0.0037(13) 0.0019(13) 0.0018(14)
C16 0.0299(18) 0.0241(18) 0.0363(19) -0.0045(14) -0.0038(15) 0.0020(15)
C17 0.0250(17) 0.0258(18) 0.0321(18) 0.0041(14) -0.0059(14) 0.0030(14)
C18 0.035(2) 0.040(2) 0.044(2) 0.0114(16) 0.0014(17) -0.0034(17)
C19 0.0310(19) 0.032(2) 0.054(2) -0.0012(15) 0.0039(17) 0.0172(17)
C20 0.042(2) 0.040(2) 0.039(2) 0.0076(17) -0.0100(17) 0.0072(17)

loop_
_atom_type_symbol
_atom_type_description
_atom_type_scat_dispersion_real
_atom_type_scat_dispersion_imag
_atom_type_scat_source
C C 0.0033 0.0016 'International Tables Vol C Tables 4.2.6.8 and 6.1.1.4'
H H 0.0000 0.0000 'International Tables Vol C Tables 4.2.6.8 and 6.1.1.4'
Ge Ge 0.1547 1.8001 'International Tables Vol C Tables 4.2.6.8 and 6.1.1.4'
O O 0.0106 0.0060 'International Tables Vol C Tables 4.2.6.8 and 6.1.1.4'

loop_
_geom_angle_atom_site_label_1
_geom_angle_atom_site_label_2
_geom_angle_atom_site_label_3
_geom_angle
C8 Ge1 C5 109.93(12)
C8 Ge1 C9 109.99(13)
C9 Ge1 C5 107.50(13)
C10 Ge1 C5 109.30(13)
C10 Ge1 C8 109.89(14)
C10 Ge1 C9 110.19(13)
C1 O2 H2 122(3)
O1 C1 C2 117.5(3)
O2 C1 O1 123.2(3)
O2 C1 C2 119.3(3)
C3 C2 C1 120.8(3)
C3 C2 C7 118.6(3)
C7 C2 C1 120.6(3)
C2 C3 H3 119.6
C4 C3 C2 120.8(3)
C4 C3 H3 119.6
C3 C4 H4 119.1
C3 C4 C5 121.7(3)
C5 C4 H4 119.1
C4 C5 Ge1 121.8(2)
C4 C5 C6 116.8(3)
C6 C5 Ge1 121.2(2)
C5 C6 H6 119.3
C7 C6 C5 121.5(3)
C7 C6 H6 119.3
C2 C7 H7 119.8
C6 C7 C2 120.4(3)
C6 C7 H7 119.8
Ge1 C8 H8A 109.5
Ge1 C8 H8B 109.5
Ge1 C8 H8C 109.5
H8A C8 H8B 109.5
H8A C8 H8C 109.5
H8B C8 H8C 109.5
Ge1 C9 H9A 109.5
Ge1 C9 H9B 109.5
Ge1 C9 H9C 109.5
H9A C9 H9B 109.5
H9A C9 H9C 109.5
H9B C9 H9C 109.5
Ge1 C10 H10A 109.5
Ge1 C10 H10B 109.5
Ge1 C10 H10C 109.5
H10A C10 H10B 109.5
H10A C10 H10C 109.5
H10B C10 H10C 109.5
C18 Ge2 C15 108.31(13)
C19 Ge2 C15 108.52(13)
C19 Ge2 C18 110.01(15)
C20 Ge2 C15 108.88(13)
C20 Ge2 C18 109.23(14)
C20 Ge2 C19 111.81(15)
C11 O4 H4A 116(3)
O3 C11 O4 123.6(3)
O3 C11 C12 120.3(3)
O4 C11 C12 116.0(3)
C13 C12 C11 120.0(3)
C17 C12 C11 120.6(3)
C17 C12 C13 119.3(3)
C12 C13 H13 120.1
C14 C13 C12 119.7(3)
C14 C13 H13 120.1
C13 C14 H14 119.0
C13 C14 C15 122.0(3)
C15 C14 H14 119.0
C14 C15 Ge2 122.6(2)
C14 C15 C16 117.0(3)
C16 C15 Ge2 120.4(2)
C15 C16 H16 119.3
C17 C16 C15 121.4(3)
C17 C16 H16 119.3
C12 C17 H17 119.7
C16 C17 C12 120.6(3)
C16 C17 H17 119.7
Ge2 C18 H18A 109.5
Ge2 C18 H18B 109.5
Ge2 C18 H18C 109.5
H18A C18 H18B 109.5
H18A C18 H18C 109.5
H18B C18 H18C 109.5
Ge2 C19 H19A 109.5
Ge2 C19 H19B 109.5
Ge2 C19 H19C 109.5
H19A C19 H19B 109.5
H19A C19 H19C 109.5
H19B C19 H19C 109.5
Ge2 C20 H20A 109.5
Ge2 C20 H20B 109.5
Ge2 C20 H20C 109.5
H20A C20 H20B 109.5
H20A C20 H20C 109.5
H20B C20 H20C 109.5

loop_
_geom_bond_atom_site_label_1
_geom_bond_atom_site_label_2
_geom_bond_distance
Ge1 C5 1.955(3)
Ge1 C8 1.942(3)
Ge1 C9 1.945(3)
Ge1 C10 1.939(3)
O1 C1 1.289(3)
O2 H2 0.93(5)
O2 C1 1.256(3)
C1 C2 1.476(4)
C2 C3 1.383(4)
C2 C7 1.384(4)
C3 H3 0.9500
C3 C4 1.368(4)
C4 H4 0.9500
C4 C5 1.393(4)
C5 C6 1.398(4)
C6 H6 0.9500
C6 C7 1.379(4)
C7 H7 0.9500
C8 H8A 0.9800
C8 H8B 0.9800
C8 H8C 0.9800
C9 H9A 0.9800
C9 H9B 0.9800
C9 H9C 0.9800
C10 H10A 0.9800
C10 H10B 0.9800
C10 H10C 0.9800
Ge2 C15 1.955(3)
Ge2 C18 1.949(3)
Ge2 C19 1.938(3)
Ge2 C20 1.937(3)
O3 C11 1.250(4)
O4 H4A 0.93(5)
O4 C11 1.295(4)
C11 C12 1.486(4)
C12 C13 1.385(4)
C12 C17 1.381(4)
C13 H13 0.9500
C13 C14 1.379(4)
C14 H14 0.9500
C14 C15 1.393(4)
C15 C16 1.398(4)
C16 H16 0.9500
C16 C17 1.374(4)
C17 H17 0.9500
C18 H18A 0.9800
C18 H18B 0.9800
C18 H18C 0.9800
C19 H19A 0.9800
C19 H19B 0.9800
C19 H19C 0.9800
C20 H20A 0.9800
C20 H20B 0.9800
C20 H20C 0.9800

loop_
_geom_hbond_atom_site_label_D
_geom_hbond_atom_site_label_H
_geom_hbond_atom_site_label_A
_geom_hbond_site_symmetry_A
_geom_hbond_distance_DH
_geom_hbond_distance_HA
_geom_hbond_distance_DA
_geom_hbond_angle_DHA
O2 H2 O1 2_575 0.93(5) 1.71(5) 2.626(3) 170(5)
O4 H4A O3 2_766 0.93(5) 1.70(5) 2.635(3) 179(4)

loop_
_geom_torsion_atom_site_label_1
_geom_torsion_atom_site_label_2
_geom_torsion_atom_site_label_3
_geom_torsion_atom_site_label_4
_geom_torsion
Ge1 C5 C6 C7 -173.3(2)
O1 C1 C2 C3 3.4(4)
O1 C1 C2 C7 -175.0(3)
O2 C1 C2 C3 -176.0(3)
O2 C1 C2 C7 5.6(5)
C1 C2 C3 C4 -176.4(3)
C1 C2 C7 C6 176.4(3)
C2 C3 C4 C5 0.1(5)
C3 C2 C7 C6 -2.0(5)
C3 C4 C5 Ge1 173.2(2)
C3 C4 C5 C6 -2.1(5)
C4 C5 C6 C7 2.1(4)
C5 C6 C7 C2 0.0(5)
C7 C2 C3 C4 2.0(5)
Ge2 C15 C16 C17 176.5(2)
O3 C11 C12 C13 4.5(4)
O3 C11 C12 C17 -175.6(3)
O4 C11 C12 C13 -175.5(3)
O4 C11 C12 C17 4.4(4)
C11 C12 C13 C14 179.3(3)
C11 C12 C17 C16 -179.6(3)
C12 C13 C14 C15 -0.1(5)
C13 C12 C17 C16 0.3(4)
C13 C14 C15 Ge2 -176.8(2)
C13 C14 C15 C16 1.0(4)
C14 C15 C16 C17 -1.3(4)
C15 C16 C17 C12 0.7(5)
C17 C12 C13 C14 -0.6(4)

_cod_database_fobs_code 2240779
